data_1544215
loop_
_publ_author_name
'Ramprasad, N.'
'Gowda, K. V. Arjuna'
'Gowda, Ramakrishna'
'Basanagouda, Mahantesha'
'Kantharaj, K. S.'
'Gowda, G. V. Jagadeesha'

_publ_section_title
;
 2-(6-Methyl-1-benzofuran-3-yl)acetic acid
;
_journal_issue 9
_journal_name_full IUCrData
_journal_page_first x161434
_journal_paper_doi 10.1107/S2414314616014346
_journal_volume 1
_journal_year 2016
_chemical_formula_iupac 'C11 H10 O3'
_chemical_formula_moiety 'C11 H10 O3'
_chemical_formula_sum 'C11 H10 O3'
_chemical_formula_weight 190.19
_chemical_name_common '6-Methyl-1-benzofuran-3-yl acetic acid'
_space_group_crystal_system monoclinic
_space_group_IT_number 14
_space_group_name_Hall '-P 2ybc'
_space_group_name_H-M_alt 'P 1 21/c 1'
_symmetry_space_group_name_Hall '-P 2ybc'
_symmetry_space_group_name_H-M 'P 1 21/c 1'
_atom_sites_solution_hydrogens geom
_atom_sites_solution_primary direct
_atom_sites_solution_secondary difmap
_audit_creation_method SHELXL-2014/7
_cell_angle_alpha 90
_cell_angle_beta 103.8260(10)
_cell_angle_gamma 90
_cell_formula_units_Z 8
_cell_length_a 26.2392(8)
_cell_length_b 5.11970(10)
_cell_length_c 14.2546(4)
_cell_measurement_reflns_used 9885
_cell_measurement_temperature 296(2)
_cell_measurement_theta_max 25.3
_cell_measurement_theta_min 2.9
_cell_volume 1859.43(9)
_computing_cell_refinement
;
APEX2 and SAINT (Bruker, 2004)
;
_computing_data_collection
;
APEX2 (Bruker, 2004)
;
_computing_data_reduction
;
SAINT and XPREP (Bruker, 2004)
;
_computing_molecular_graphics
;
ORTEP-3 for Windows (Farrugia, 2012)
;
_computing_publication_material
;
SHELXL-2014 (Sheldrick, 2015)
;
_computing_structure_refinement
;
SHELXL-2014 (Sheldrick, 2015)
;
_computing_structure_solution
;
SIR92 (Altomare <i>et al.</i>,  1994)
;
_diffrn_ambient_temperature 296(2)
_diffrn_measured_fraction_theta_full 0.999
_diffrn_measured_fraction_theta_max 0.999
_diffrn_measurement_device_type 'Bruker Kappa APEXII CCD'
_diffrn_measurement_method '\w and \f scan'
_diffrn_radiation_type MoK\a
_diffrn_radiation_wavelength 0.71073
_diffrn_reflns_av_R_equivalents 0.0300
_diffrn_reflns_limit_h_max 32
_diffrn_reflns_limit_h_min -32
_diffrn_reflns_limit_k_max 6
_diffrn_reflns_limit_k_min -6
_diffrn_reflns_limit_l_max 17
_diffrn_reflns_limit_l_min -17
_diffrn_reflns_number 41449
_diffrn_reflns_theta_full 25.242
_diffrn_reflns_theta_max 25.996
_diffrn_reflns_theta_min 2.398
_exptl_absorpt_coefficient_mu 0.099
_exptl_absorpt_correction_T_max 0.98
_exptl_absorpt_correction_T_min 0.95
_exptl_absorpt_correction_type multi-scan
_exptl_absorpt_process_details
;
(SADABS; Bruker, 2004)
;
_exptl_crystal_colour pale-yellow
_exptl_crystal_density_diffrn 1.359
_exptl_crystal_description block
_exptl_crystal_F_000 800
_exptl_crystal_size_max 0.300
_exptl_crystal_size_mid 0.250
_exptl_crystal_size_min 0.250
_refine_diff_density_max 0.209
_refine_diff_density_min -0.188
_refine_ls_extinction_method none
_refine_ls_goodness_of_fit_ref 1.024
_refine_ls_hydrogen_treatment constr
_refine_ls_matrix_type full
_refine_ls_number_parameters 257
_refine_ls_number_reflns 3665
_refine_ls_number_restraints 0
_refine_ls_restrained_S_all 1.024
_refine_ls_R_factor_all 0.0518
_refine_ls_R_factor_gt 0.0387
_refine_ls_shift/su_max 0.001
_refine_ls_shift/su_mean 0.000
_refine_ls_structure_factor_coef Fsqd
_refine_ls_weighting_details 'w=1/[\s^2^(Fo^2^)+(0.0566P)^2^+0.5754P] where P=(Fo^2^+2Fc^2^)/3'
_refine_ls_weighting_scheme calc
_refine_ls_wR_factor_gt 0.1034
_refine_ls_wR_factor_ref 0.1153
_reflns_number_gt 2898
_reflns_number_total 3665
_reflns_threshold_expression 'I > 2\s(I)'
_cod_data_source_file su4070sup1.cif
_cod_data_source_block I
_cod_database_code 1544215
_shelx_space_group_comment
;
The symmetry employed for this shelxl refinement is uniquely defined
by the following loop, which should always be used as a source of
symmetry information in preference to the above space-group names.
They are only intended as comments.
;
_shelx_estimated_absorpt_t_min 0.971
_shelx_estimated_absorpt_t_max 0.976

loop_
_space_group_symop_operation_xyz
'x, y, z'
'-x, y+1/2, -z+1/2'
'-x, -y, -z'
'x, -y-1/2, z-1/2'

loop_
_atom_site_type_symbol
_atom_site_label
_atom_site_fract_x
_atom_site_fract_y
_atom_site_fract_z
_atom_site_U_iso_or_equiv
_atom_site_adp_type
_atom_site_calc_flag
_atom_site_occupancy
C C1 0.27076(6) 0.7110(3) 0.91891(11) 0.0411(4) Uani d 1
C C2 0.29455(6) 0.9059(3) 0.86353(11) 0.0450(4) Uani d 1
H H2A 0.3111 0.8109 0.8198 0.054 Uiso calc 1
H H2B 0.2664 1.0089 0.8242 0.054 Uiso calc 1
C C3 0.33414(6) 1.0892(3) 0.92134(10) 0.0402(4) Uani d 1
C C4 0.36445(6) 1.2734(3) 0.88026(11) 0.0420(4) Uani d 1
C C5 0.36823(7) 1.3405(4) 0.78736(12) 0.0535(4) Uani d 1
H H5 0.3472 1.2593 0.7334 0.064 Uiso calc 1
C C6 0.40388(7) 1.5306(4) 0.77748(13) 0.0596(5) Uani d 1
H H6 0.4065 1.5762 0.7156 0.072 Uiso calc 1
C C7 0.43625(7) 1.6574(4) 0.85653(14) 0.0540(4) Uani d 1
C C8 0.43251(7) 1.5924(4) 0.94871(14) 0.0554(5) Uani d 1
H H8 0.4533 1.6738 1.0028 0.067 Uiso calc 1
C C9 0.39674(6) 1.4024(4) 0.95759(11) 0.0469(4) Uani d 1
C C10 0.35008(7) 1.1210(4) 1.01690(12) 0.0508(4) Uani d 1
H H10 0.3368 1.0255 1.0613 0.061 Uiso calc 1
C C11 0.47501(8) 1.8610(4) 0.84131(18) 0.0741(6) Uani d 1
H H11A 0.4714 2.0151 0.8775 0.111 Uiso calc 1
H H11B 0.4683 1.9036 0.7739 0.111 Uiso calc 1
H H11C 0.5100 1.7938 0.8628 0.111 Uiso calc 1
O O1 0.23573(5) 0.5612(2) 0.86242(8) 0.0542(3) Uani d 1
H H1 0.2237 0.4577 0.8955 0.081 Uiso calc 1
O O2 0.28234(5) 0.6905(2) 1.00640(8) 0.0518(3) Uani d 1
O O3 0.38825(5) 1.3103(3) 1.04283(8) 0.0594(3) Uani d 1
C C12 0.21368(6) 0.1683(3) 1.05349(11) 0.0386(3) Uani d 1
C C13 0.19482(6) -0.0334(3) 1.11280(10) 0.0419(4) Uani d 1
H H13A 0.2247 -0.1402 1.1435 0.050 Uiso calc 1
H H13B 0.1831 0.0563 1.1638 0.050 Uiso calc 1
C C14 0.15189(6) -0.2120(3) 1.06360(10) 0.0374(3) Uani d 1
C C15 0.12797(6) -0.4013(3) 1.11542(10) 0.0350(3) Uani d 1
C C16 0.13567(6) -0.4802(3) 1.21139(10) 0.0394(3) Uani d 1
H H16 0.1619 -0.4053 1.2595 0.047 Uiso calc 1
C C17 0.10345(6) -0.6724(3) 1.23336(10) 0.0413(4) Uani d 1
H H17 0.1087 -0.7270 1.2972 0.050 Uiso calc 1
C C18 0.06324(6) -0.7879(3) 1.16331(11) 0.0402(3) Uani d 1
C C19 0.05549(6) -0.7099(3) 1.06785(11) 0.0453(4) Uani d 1
H H19 0.0290 -0.7826 1.0197 0.054 Uiso calc 1
C C20 0.08840(6) -0.5213(3) 1.04675(10) 0.0409(4) Uani d 1
C C21 0.12600(7) -0.2342(4) 0.97102(11) 0.0498(4) Uani d 1
H H21 0.1336 -0.1348 0.9214 0.060 Uiso calc 1
C C22 0.02904(7) -0.9954(3) 1.19135(13) 0.0508(4) Uani d 1
H H22A -0.0071 -0.9579 1.1620 0.076 Uiso calc 1
H H22B 0.0343 -0.9980 1.2603 0.076 Uiso calc 1
H H22C 0.0381 -1.1626 1.1695 0.076 Uiso calc 1
O O4 0.24869(4) 0.3244(2) 1.10770(8) 0.0502(3) Uani d 1
H H4 0.2582 0.4340 1.0735 0.075 Uiso calc 1
O O5 0.19955(5) 0.1894(2) 0.96586(8) 0.0491(3) Uani d 1
O O6 0.08679(5) -0.4203(3) 0.95682(7) 0.0548(3) Uani d 1

loop_
_atom_site_aniso_label
_atom_site_aniso_U_11
_atom_site_aniso_U_22
_atom_site_aniso_U_33
_atom_site_aniso_U_12
_atom_site_aniso_U_13
_atom_site_aniso_U_23
C1 0.0426(8) 0.0394(8) 0.0417(8) 0.0048(7) 0.0105(7) 0.0023(7)
C2 0.0506(9) 0.0463(9) 0.0383(8) -0.0032(7) 0.0110(7) 0.0034(7)
C3 0.0392(8) 0.0435(8) 0.0381(8) 0.0042(7) 0.0095(6) 0.0026(6)
C4 0.0398(8) 0.0444(9) 0.0418(8) 0.0015(7) 0.0095(6) -0.0005(7)
C5 0.0582(10) 0.0605(11) 0.0415(9) -0.0127(9) 0.0113(8) 0.0008(8)
C6 0.0613(11) 0.0670(12) 0.0530(10) -0.0115(10) 0.0185(9) 0.0044(9)
C7 0.0424(9) 0.0512(10) 0.0699(12) -0.0024(8) 0.0167(8) 0.0000(9)
C8 0.0428(9) 0.0594(11) 0.0613(11) -0.0052(8) 0.0068(8) -0.0118(9)
C9 0.0409(8) 0.0555(10) 0.0435(9) 0.0017(7) 0.0084(7) -0.0018(7)
C10 0.0489(9) 0.0616(11) 0.0413(8) -0.0057(8) 0.0096(7) 0.0023(8)
C11 0.0583(12) 0.0636(13) 0.1043(17) -0.0143(10) 0.0275(11) 0.0002(12)
O1 0.0595(7) 0.0548(7) 0.0449(6) -0.0142(6) 0.0061(5) 0.0064(5)
O2 0.0627(7) 0.0525(7) 0.0401(6) -0.0085(6) 0.0123(5) 0.0049(5)
O3 0.0568(7) 0.0776(9) 0.0407(6) -0.0113(7) 0.0057(5) -0.0041(6)
C12 0.0412(8) 0.0369(8) 0.0393(8) 0.0051(6) 0.0126(6) 0.0023(6)
C13 0.0520(9) 0.0393(8) 0.0368(8) -0.0002(7) 0.0151(7) 0.0016(6)
C14 0.0448(8) 0.0354(8) 0.0349(7) 0.0048(6) 0.0155(6) 0.0017(6)
C15 0.0386(7) 0.0342(7) 0.0340(7) 0.0037(6) 0.0119(6) -0.0009(6)
C16 0.0436(8) 0.0436(8) 0.0312(7) -0.0017(7) 0.0093(6) -0.0021(6)
C17 0.0502(9) 0.0441(9) 0.0320(7) -0.0005(7) 0.0144(6) 0.0012(6)
C18 0.0433(8) 0.0374(8) 0.0433(8) 0.0017(7) 0.0171(7) -0.0024(6)
C19 0.0460(9) 0.0474(9) 0.0406(8) -0.0061(7) 0.0065(7) -0.0055(7)
C20 0.0468(8) 0.0456(9) 0.0302(7) 0.0031(7) 0.0089(6) 0.0015(6)
C21 0.0604(10) 0.0518(10) 0.0387(8) -0.0042(8) 0.0148(7) 0.0087(7)
C22 0.0545(10) 0.0444(9) 0.0579(10) -0.0066(8) 0.0222(8) -0.0023(8)
O4 0.0555(7) 0.0508(7) 0.0439(6) -0.0107(6) 0.0110(5) 0.0048(5)
O5 0.0591(7) 0.0481(7) 0.0401(6) -0.0065(6) 0.0118(5) 0.0067(5)
O6 0.0644(7) 0.0654(8) 0.0308(6) -0.0123(6) 0.0041(5) 0.0061(5)

loop_
_atom_type_symbol
_atom_type_description
_atom_type_scat_dispersion_real
_atom_type_scat_dispersion_imag
_atom_type_scat_source
C C 0.0033 0.0016 'International Tables Vol C Tables 4.2.6.8 and 6.1.1.4'
H H 0.0000 0.0000 'International Tables Vol C Tables 4.2.6.8 and 6.1.1.4'
O O 0.0106 0.0060 'International Tables Vol C Tables 4.2.6.8 and 6.1.1.4'

loop_
_geom_angle_atom_site_label_1
_geom_angle_atom_site_label_2
_geom_angle_atom_site_label_3
_geom_angle
O2 C1 O1 123.02(15)
O2 C1 C2 124.38(15)
O1 C1 C2 112.59(13)
C3 C2 C1 116.77(13)
C3 C2 H2A 108.1
C1 C2 H2A 108.1
C3 C2 H2B 108.1
C1 C2 H2B 108.1
H2A C2 H2B 107.3
C10 C3 C4 105.38(14)
C10 C3 C2 130.26(15)
C4 C3 C2 124.35(13)
C9 C4 C5 117.98(15)
C9 C4 C3 106.24(14)
C5 C4 C3 135.78(15)
C6 C5 C4 118.32(16)
C6 C5 H5 120.8
C4 C5 H5 120.8
C5 C6 C7 122.75(17)
C5 C6 H6 118.6
C7 C6 H6 118.6
C8 C7 C6 119.16(17)
C8 C7 C11 120.47(18)
C6 C7 C11 120.37(18)
C9 C8 C7 117.52(16)
C9 C8 H8 121.2
C7 C8 H8 121.2
O3 C9 C8 125.65(16)
O3 C9 C4 110.07(15)
C8 C9 C4 124.28(16)
C3 C10 O3 112.90(15)
C3 C10 H10 123.5
O3 C10 H10 123.5
C7 C11 H11A 109.5
C7 C11 H11B 109.5
H11A C11 H11B 109.5
C7 C11 H11C 109.5
H11A C11 H11C 109.5
H11B C11 H11C 109.5
C1 O1 H1 109.5
C9 O3 C10 105.41(12)
O5 C12 O4 123.00(14)
O5 C12 C13 125.51(14)
O4 C12 C13 111.48(12)
C14 C13 C12 118.29(13)
C14 C13 H13A 107.7
C12 C13 H13A 107.7
C14 C13 H13B 107.7
C12 C13 H13B 107.7
H13A C13 H13B 107.1
C21 C14 C15 105.47(14)
C21 C14 C13 131.71(14)
C15 C14 C13 122.78(13)
C20 C15 C16 118.18(14)
C20 C15 C14 106.17(12)
C16 C15 C14 135.65(14)
C17 C16 C15 118.42(14)
C17 C16 H16 120.8
C15 C16 H16 120.8
C16 C17 C18 122.52(14)
C16 C17 H17 118.7
C18 C17 H17 118.7
C19 C18 C17 119.20(14)
C19 C18 C22 120.47(14)
C17 C18 C22 120.33(14)
C20 C19 C18 117.67(14)
C20 C19 H19 121.2
C18 C19 H19 121.2
O6 C20 C19 125.98(14)
O6 C20 C15 110.01(13)
C19 C20 C15 123.99(13)
C14 C21 O6 112.83(14)
C14 C21 H21 123.6
O6 C21 H21 123.6
C18 C22 H22A 109.5
C18 C22 H22B 109.5
H22A C22 H22B 109.5
C18 C22 H22C 109.5
H22A C22 H22C 109.5
H22B C22 H22C 109.5
C12 O4 H4 109.5
C20 O6 C21 105.51(12)

loop_
_geom_bond_atom_site_label_1
_geom_bond_atom_site_label_2
_geom_bond_distance
C1 O2 1.2156(18)
C1 O1 1.3143(19)
C1 C2 1.498(2)
C2 C3 1.493(2)
C2 H2A 0.9700
C2 H2B 0.9700
C3 C10 1.336(2)
C3 C4 1.445(2)
C4 C9 1.387(2)
C4 C5 1.394(2)
C5 C6 1.380(2)
C5 H5 0.9300
C6 C7 1.398(3)
C6 H6 0.9300
C7 C8 1.381(3)
C7 C11 1.508(3)
C8 C9 1.378(2)
C8 H8 0.9300
C9 O3 1.3703(19)
C10 O3 1.379(2)
C10 H10 0.9300
C11 H11A 0.9600
C11 H11B 0.9600
C11 H11C 0.9600
O1 H1 0.8200
C12 O5 1.2199(17)
C12 O4 1.3195(19)
C12 C13 1.492(2)
C13 C14 1.490(2)
C13 H13A 0.9700
C13 H13B 0.9700
C14 C21 1.337(2)
C14 C15 1.449(2)
C15 C20 1.389(2)
C15 C16 1.3939(19)
C16 C17 1.381(2)
C16 H16 0.9300
C17 C18 1.399(2)
C17 H17 0.9300
C18 C19 1.386(2)
C18 C22 1.505(2)
C19 C20 1.376(2)
C19 H19 0.9300
C20 O6 1.3736(17)
C21 O6 1.381(2)
C21 H21 0.9300
C22 H22A 0.9600
C22 H22B 0.9600
C22 H22C 0.9600
O4 H4 0.8200

loop_
_geom_hbond_atom_site_label_D
_geom_hbond_atom_site_label_H
_geom_hbond_atom_site_label_A
_geom_hbond_site_symmetry_A
_geom_hbond_distance_DH
_geom_hbond_distance_HA
_geom_hbond_distance_DA
_geom_hbond_angle_DHA
O1 H1 O5 . 0.82 1.90 2.7144(15) 174
O4 H4 O2 . 0.82 1.83 2.6432(15) 175
C10 H10 O2 . 0.93 2.25 2.813(2) 118
C21 H21 O5 . 0.93 2.37 2.916(2) 117
C2 H2A Cg1 1_545 0.97 2.88 3.5629(18) 128
C11 H11A Cg1 1_565 0.96 2.95 3.733(2) 140
C13 H13B Cg2 1_565 0.97 2.86 3.5233(17) 126
C22 H22C Cg2 1_545 0.96 2.77 3.6955(18) 162

loop_
_geom_torsion_atom_site_label_1
_geom_torsion_atom_site_label_2
_geom_torsion_atom_site_label_3
_geom_torsion_atom_site_label_4
_geom_torsion
O2 C1 C2 C3 -1.5(2)
O1 C1 C2 C3 178.84(14)
C1 C2 C3 C10 -4.8(3)
C1 C2 C3 C4 174.18(14)
C10 C3 C4 C9 -0.01(18)
C2 C3 C4 C9 -179.25(15)
C10 C3 C4 C5 179.0(2)
C2 C3 C4 C5 -0.2(3)
C9 C4 C5 C6 0.2(3)
C3 C4 C5 C6 -178.79(18)
C4 C5 C6 C7 0.1(3)
C5 C6 C7 C8 -0.4(3)
C5 C6 C7 C11 179.15(18)
C6 C7 C8 C9 0.4(3)
C11 C7 C8 C9 -179.20(16)
C7 C8 C9 O3 178.90(16)
C7 C8 C9 C4 0.0(3)
C5 C4 C9 O3 -179.32(15)
C3 C4 C9 O3 -0.06(18)
C5 C4 C9 C8 -0.2(3)
C3 C4 C9 C8 179.03(16)
C4 C3 C10 O3 0.08(19)
C2 C3 C10 O3 179.25(15)
C8 C9 O3 C10 -178.97(17)
C4 C9 O3 C10 0.11(18)
C3 C10 O3 C9 -0.12(19)
O5 C12 C13 C14 -5.5(2)
O4 C12 C13 C14 175.09(13)
C12 C13 C14 C21 1.9(3)
C12 C13 C14 C15 -175.21(13)
C21 C14 C15 C20 -0.51(17)
C13 C14 C15 C20 177.27(14)
C21 C14 C15 C16 179.70(17)
C13 C14 C15 C16 -2.5(3)
C20 C15 C16 C17 -0.4(2)
C14 C15 C16 C17 179.42(15)
C15 C16 C17 C18 -0.7(2)
C16 C17 C18 C19 0.7(2)
C16 C17 C18 C22 -179.62(14)
C17 C18 C19 C20 0.3(2)
C22 C18 C19 C20 -179.35(14)
C18 C19 C20 O6 179.90(14)
C18 C19 C20 C15 -1.4(2)
C16 C15 C20 O6 -179.69(13)
C14 C15 C20 O6 0.48(17)
C16 C15 C20 C19 1.4(2)
C14 C15 C20 C19 -178.39(15)
C15 C14 C21 O6 0.37(19)
C13 C14 C21 O6 -177.13(15)
C19 C20 O6 C21 178.57(16)
C15 C20 O6 C21 -0.27(18)
C14 C21 O6 C20 -0.08(19)

_cod_database_fobs_code 1544215
